data_2017942
loop_
_publ_author_name
'Guti\'errez, Alexander'
'Insuasty, Braulio'
'Cobo, Justo'
'Glidewell, Christopher'

_publ_section_title
;
 3-Benzyl-2-(4-fluorophenyl)-1,3-thiazolidin-4-one
;
_journal_coeditor_code SF3141
_journal_issue 1
_journal_name_full 'Acta Crystallographica Section C'
_journal_page_first o10
_journal_page_last o12
_journal_paper_doi 10.1107/S0108270110044550
_journal_volume 67
_journal_year 2011
_chemical_formula_iupac 'C16 H14 F N O S'
_chemical_formula_moiety 'C16 H14 F N O S'
_chemical_formula_sum 'C16 H14 F N O S'
_chemical_formula_weight 287.34
_chemical_name_systematic
;
3-Benzyl-2-(4-fluorophenyl)-1,3-thiazolidin-4-one
;
_space_group_IT_number 14
_symmetry_cell_setting monoclinic
_symmetry_space_group_name_Hall '-P 2ybc'
_symmetry_space_group_name_H-M 'P 1 21/c 1'
_atom_sites_solution_hydrogens geom
_atom_sites_solution_primary direct
_atom_sites_solution_secondary difmap
_cell_angle_alpha 90.00
_cell_angle_beta 94.706(12)
_cell_angle_gamma 90.00
_cell_formula_units_Z 8
_cell_length_a 9.6931(9)
_cell_length_b 16.8888(16)
_cell_length_c 16.4202(18)
_cell_measurement_reflns_used 4986
_cell_measurement_temperature 120(2)
_cell_measurement_theta_max 25.50
_cell_measurement_theta_min 3.13
_cell_volume 2679.0(5)
_computing_cell_refinement 'DIRAX/LSQ (Duisenberg <i>et al.</i>, 2000)'
_computing_data_collection 'COLLECT (Nonius, 1999)'
_computing_data_reduction 'EVALCCD (Duisenberg <i>et al.</i>, 2003)'
_computing_molecular_graphics 'PLATON (Spek, 2009)'
_computing_publication_material
;
SHELXL97 (Sheldrick, 2008) and PLATON (Spek, 2009)
;
_computing_structure_refinement 'SHELXL97 (Sheldrick, 2008)'
_computing_structure_solution 'SIR2004 (Burla <i>et al.</i>, 2005)'
_diffrn_ambient_temperature 120(2)
_diffrn_detector_area_resol_mean 9.091
_diffrn_measured_fraction_theta_full 0.998
_diffrn_measured_fraction_theta_max 0.998
_diffrn_measurement_device_type 'Bruker Nonius KappaCCD area-detector'
_diffrn_measurement_method '\f and \w'
_diffrn_radiation_monochromator graphite
_diffrn_radiation_source 'Bruker Nonius FR591 rotating anode'
_diffrn_radiation_type 'Mo K\a'
_diffrn_radiation_wavelength 0.71073
_diffrn_reflns_av_R_equivalents 0.1238
_diffrn_reflns_av_sigmaI/netI 0.0718
_diffrn_reflns_limit_h_max 11
_diffrn_reflns_limit_h_min -11
_diffrn_reflns_limit_k_max 20
_diffrn_reflns_limit_k_min -20
_diffrn_reflns_limit_l_max 19
_diffrn_reflns_limit_l_min -19
_diffrn_reflns_number 58245
_diffrn_reflns_theta_full 25.50
_diffrn_reflns_theta_max 25.50
_diffrn_reflns_theta_min 3.13
_diffrn_standards_decay_% 0
_diffrn_standards_interval_count 0
_diffrn_standards_interval_time 0
_diffrn_standards_number 0
_exptl_absorpt_coefficient_mu 0.247
_exptl_absorpt_correction_T_max 0.966
_exptl_absorpt_correction_T_min 0.868
_exptl_absorpt_correction_type multi-scan
_exptl_absorpt_process_details '(SADABS; Sheldrick, 2003)'
_exptl_crystal_colour colourless
_exptl_crystal_density_diffrn 1.425
_exptl_crystal_density_method 'not measured'
_exptl_crystal_description plate
_exptl_crystal_F_000 1200
_exptl_crystal_size_max 0.45
_exptl_crystal_size_mid 0.40
_exptl_crystal_size_min 0.14
_refine_diff_density_max 0.423
_refine_diff_density_min -0.373
_refine_ls_extinction_method none
_refine_ls_goodness_of_fit_ref 1.058
_refine_ls_hydrogen_treatment constr
_refine_ls_matrix_type full
_refine_ls_number_parameters 361
_refine_ls_number_reflns 4986
_refine_ls_number_restraints 0
_refine_ls_restrained_S_all 1.058
_refine_ls_R_factor_all 0.1238
_refine_ls_R_factor_gt 0.0516
_refine_ls_shift/su_max 0.001
_refine_ls_shift/su_mean 0.000
_refine_ls_structure_factor_coef Fsqd
_refine_ls_weighting_details 'w = 1/[\s^2^(Fo^2^)+(0.0436P)^2^+2.3474P] where P=(Fo^2^+2Fc^2^)/3'
_refine_ls_weighting_scheme calc
_refine_ls_wR_factor_gt 0.0966
_refine_ls_wR_factor_ref 0.1241
_reflns_number_gt 2857
_reflns_number_total 4986
_reflns_threshold_expression I>2\s(I)
_cod_data_source_file sf3141.cif
_cod_data_source_block I
_cod_original_sg_symbol_H-M 'P 21/c'
_cod_database_code 2017942
_cod_database_fobs_code 2017942

loop_
_symmetry_equiv_pos_as_xyz
'x, y, z'
'-x, y+1/2, -z+1/2'
'-x, -y, -z'
'x, -y-1/2, z-1/2'

loop_
_atom_site_type_symbol
_atom_site_label
_atom_site_fract_x
_atom_site_fract_y
_atom_site_fract_z
_atom_site_U_iso_or_equiv
_atom_site_adp_type
_atom_site_calc_flag
_atom_site_refinement_flags
_atom_site_occupancy
_atom_site_disorder_assembly
_atom_site_disorder_group
S S11 0.79958(9) 0.63084(5) 0.52984(5) 0.0225(2) Uani d . 1 . .
C C12 0.7586(3) 0.61105(18) 0.63504(19) 0.0195(7) Uani d . 1 . .
H H12 0.8461 0.6147 0.6716 0.023 Uiso calc R 1 . .
N N13 0.6675(3) 0.67494(15) 0.65566(15) 0.0190(6) Uani d . 1 . .
C C14 0.6320(3) 0.73163(19) 0.59987(19) 0.0201(7) Uani d . 1 . .
C C15 0.6914(3) 0.71789(19) 0.51968(19) 0.0244(8) Uani d . 1 . .
H H15A 0.7468 0.7643 0.5052 0.029 Uiso calc R 1 . .
H H15B 0.6160 0.7099 0.4760 0.029 Uiso calc R 1 . .
O O14 0.5591(2) 0.78937(13) 0.61217(14) 0.0274(6) Uani d . 1 . .
C C121 0.6970(3) 0.53010(18) 0.64497(18) 0.0179(7) Uani d . 1 . .
C C122 0.5642(3) 0.5130(2) 0.61141(19) 0.0224(8) Uani d . 1 . .
H H122 0.5104 0.5533 0.5837 0.027 Uiso calc R 1 . .
C C123 0.5098(3) 0.4382(2) 0.6178(2) 0.0255(8) Uani d . 1 . .
H H123 0.4188 0.4263 0.5952 0.031 Uiso calc R 1 . .
C C124 0.5906(4) 0.38163(19) 0.6579(2) 0.0260(8) Uani d . 1 . .
C C125 0.7225(4) 0.3957(2) 0.6918(2) 0.0267(8) Uani d . 1 . .
H H125 0.7759 0.3548 0.7187 0.032 Uiso calc R 1 . .
C C126 0.7750(3) 0.47128(19) 0.68535(19) 0.0225(8) Uani d . 1 . .
H H126 0.8655 0.4830 0.7089 0.027 Uiso calc R 1 . .
F F124 0.5379(2) 0.30715(11) 0.66378(12) 0.0379(5) Uani d . 1 . .
C C137 0.6281(3) 0.6807(2) 0.73977(19) 0.0234(8) Uani d . 1 . .
H H13A 0.5942 0.6286 0.7572 0.028 Uiso calc R 1 . .
H H13B 0.5515 0.7193 0.7419 0.028 Uiso calc R 1 . .
C C131 0.7480(3) 0.70644(19) 0.79791(19) 0.0198(7) Uani d . 1 . .
C C132 0.8243(3) 0.6516(2) 0.84623(19) 0.0237(8) Uani d . 1 . .
H H132 0.7974 0.5975 0.8455 0.028 Uiso calc R 1 . .
C C133 0.9400(3) 0.6760(2) 0.8955(2) 0.0260(8) Uani d . 1 . .
H H133 0.9920 0.6384 0.9284 0.031 Uiso calc R 1 . .
C C134 0.9796(4) 0.7546(2) 0.8970(2) 0.0294(9) Uani d . 1 . .
H H134 1.0591 0.7709 0.9305 0.035 Uiso calc R 1 . .
C C135 0.9033(3) 0.8096(2) 0.8498(2) 0.0264(8) Uani d . 1 . .
H H135 0.9294 0.8638 0.8511 0.032 Uiso calc R 1 . .
C C136 0.7890(3) 0.7849(2) 0.8006(2) 0.0246(8) Uani d . 1 . .
H H136 0.7373 0.8227 0.7680 0.029 Uiso calc R 1 . .
S S21 0.30057(9) 0.66988(5) 0.52727(5) 0.0229(2) Uani d . 1 . .
C C22 0.2483(3) 0.70331(19) 0.62657(19) 0.0220(8) Uani d . 1 . .
H H22 0.3338 0.7139 0.6633 0.026 Uiso calc R 1 . .
N N23 0.1771(3) 0.63621(15) 0.65876(15) 0.0198(6) Uani d . 1 . .
C C24 0.1359(3) 0.5761(2) 0.6078(2) 0.0221(8) Uani d . 1 . .
C C25 0.1800(3) 0.58839(19) 0.52250(19) 0.0242(8) Uani d . 1 . .
H H25A 0.0987 0.6007 0.4842 0.029 Uiso calc R 1 . .
H H25B 0.2247 0.5399 0.5033 0.029 Uiso calc R 1 . .
O O24 0.0707(2) 0.51840(13) 0.62763(13) 0.0291(6) Uani d . 1 . .
C C221 0.1633(3) 0.77903(19) 0.61890(19) 0.0197(7) Uani d . 1 . .
C C222 0.0255(3) 0.78243(19) 0.6341(2) 0.0239(8) Uani d . 1 . .
H H222 -0.0196 0.7359 0.6506 0.029 Uiso calc R 1 . .
C C223 -0.0483(3) 0.8531(2) 0.6258(2) 0.0265(8) Uani d . 1 . .
H H223 -0.1430 0.8555 0.6366 0.032 Uiso calc R 1 . .
C C224 0.0198(4) 0.91894(19) 0.6017(2) 0.0266(8) Uani d . 1 . .
C C225 0.1550(3) 0.9181(2) 0.5851(2) 0.0285(9) Uani d . 1 . .
H H225 0.1987 0.9646 0.5672 0.034 Uiso calc R 1 . .
C C226 0.2271(3) 0.84754(19) 0.5948(2) 0.0254(8) Uani d . 1 . .
H H226 0.3222 0.8461 0.5848 0.030 Uiso calc R 1 . .
F F224 -0.0522(2) 0.98835(11) 0.59266(13) 0.0421(6) Uani d . 1 . .
C C237 0.1556(3) 0.63268(19) 0.74639(19) 0.0236(8) Uani d . 1 . .
H H23A 0.0730 0.5997 0.7537 0.028 Uiso calc R 1 . .
H H23B 0.1361 0.6868 0.7657 0.028 Uiso calc R 1 . .
C C231 0.2768(3) 0.59943(19) 0.79866(19) 0.0209(7) Uani d . 1 . .
C C232 0.3327(3) 0.6402(2) 0.8667(2) 0.0278(8) Uani d . 1 . .
H H232 0.2965 0.6906 0.8793 0.033 Uiso calc R 1 . .
C C233 0.4412(4) 0.6081(2) 0.9167(2) 0.0356(9) Uani d . 1 . .
H H233 0.4788 0.6367 0.9632 0.043 Uiso calc R 1 . .
C C234 0.4940(4) 0.5355(2) 0.8990(2) 0.0359(10) Uani d . 1 . .
H H234 0.5681 0.5136 0.9332 0.043 Uiso calc R 1 . .
C C235 0.4394(4) 0.4940(2) 0.8313(2) 0.0378(10) Uani d . 1 . .
H H235 0.4758 0.4435 0.8191 0.045 Uiso calc R 1 . .
C C236 0.3317(4) 0.5258(2) 0.7813(2) 0.0293(9) Uani d . 1 . .
H H236 0.2948 0.4972 0.7347 0.035 Uiso calc R 1 . .

loop_
_atom_site_aniso_label
_atom_site_aniso_U_11
_atom_site_aniso_U_22
_atom_site_aniso_U_33
_atom_site_aniso_U_12
_atom_site_aniso_U_13
_atom_site_aniso_U_23
S11 0.0242(5) 0.0216(5) 0.0224(5) 0.0005(4) 0.0059(4) 0.0006(4)
C12 0.0175(17) 0.0207(18) 0.0205(18) -0.0003(14) 0.0028(14) -0.0031(15)
N13 0.0207(15) 0.0200(15) 0.0165(14) -0.0013(12) 0.0032(12) -0.0014(12)
C14 0.0160(17) 0.0194(19) 0.0249(19) -0.0008(15) 0.0011(14) -0.0029(16)
C15 0.0252(19) 0.0248(19) 0.0233(19) 0.0011(15) 0.0029(15) 0.0012(16)
O14 0.0232(13) 0.0235(14) 0.0357(14) 0.0037(11) 0.0031(11) -0.0005(11)
C121 0.0224(19) 0.0184(18) 0.0140(17) -0.0001(14) 0.0078(14) -0.0010(14)
C122 0.0227(19) 0.0244(19) 0.0197(18) 0.0011(15) 0.0001(15) -0.0003(15)
C123 0.0237(19) 0.024(2) 0.029(2) -0.0018(16) 0.0063(16) -0.0025(16)
C124 0.035(2) 0.0145(18) 0.030(2) -0.0066(16) 0.0115(17) -0.0023(16)
C125 0.034(2) 0.024(2) 0.0231(19) 0.0046(16) 0.0068(16) 0.0044(16)
C126 0.0231(18) 0.026(2) 0.0187(18) -0.0015(15) 0.0021(14) 0.0033(15)
F124 0.0464(13) 0.0242(12) 0.0449(13) -0.0083(10) 0.0146(10) 0.0027(10)
C137 0.0261(19) 0.0227(19) 0.0220(18) -0.0029(15) 0.0060(15) -0.0028(15)
C131 0.0229(18) 0.0213(19) 0.0157(17) -0.0027(15) 0.0042(14) -0.0043(15)
C132 0.027(2) 0.0221(19) 0.0222(18) 0.0000(15) 0.0072(16) 0.0004(16)
C133 0.025(2) 0.032(2) 0.0208(19) 0.0095(17) 0.0008(15) -0.0015(16)
C134 0.0228(19) 0.041(2) 0.025(2) -0.0011(17) 0.0028(16) -0.0115(18)
C135 0.028(2) 0.029(2) 0.0229(19) -0.0073(17) 0.0060(16) -0.0074(17)
C136 0.028(2) 0.026(2) 0.0201(18) -0.0034(16) 0.0043(15) -0.0004(16)
S21 0.0226(5) 0.0244(5) 0.0222(5) 0.0013(4) 0.0053(4) -0.0005(4)
C22 0.0213(18) 0.0231(19) 0.0216(18) -0.0010(15) 0.0028(15) -0.0001(15)
N23 0.0245(15) 0.0181(15) 0.0171(14) 0.0012(12) 0.0032(12) -0.0009(12)
C24 0.0204(18) 0.0214(19) 0.0249(19) 0.0038(16) 0.0037(15) 0.0003(16)
C25 0.028(2) 0.0206(19) 0.0242(19) -0.0006(15) 0.0011(15) -0.0018(15)
O24 0.0296(14) 0.0257(14) 0.0326(14) -0.0026(11) 0.0067(11) 0.0039(11)
C221 0.0234(19) 0.0168(18) 0.0193(17) -0.0020(14) 0.0038(14) -0.0030(14)
C222 0.025(2) 0.0182(18) 0.029(2) -0.0048(15) 0.0007(15) 0.0005(15)
C223 0.0206(19) 0.029(2) 0.030(2) 0.0051(16) 0.0052(15) 0.0011(16)
C224 0.032(2) 0.0190(19) 0.029(2) 0.0081(16) 0.0077(16) 0.0018(16)
C225 0.033(2) 0.0210(19) 0.033(2) -0.0058(16) 0.0092(17) -0.0003(16)
C226 0.0231(19) 0.026(2) 0.028(2) -0.0010(15) 0.0043(15) 0.0017(16)
F224 0.0442(13) 0.0227(11) 0.0610(15) 0.0103(10) 0.0139(11) 0.0047(11)
C237 0.0284(19) 0.0215(19) 0.0215(18) 0.0055(15) 0.0061(15) -0.0013(15)
C231 0.0210(18) 0.0247(19) 0.0176(18) -0.0016(15) 0.0060(14) 0.0029(15)
C232 0.026(2) 0.032(2) 0.026(2) -0.0016(16) 0.0077(16) -0.0028(17)
C233 0.029(2) 0.054(3) 0.024(2) -0.005(2) 0.0029(17) -0.0010(19)
C234 0.029(2) 0.057(3) 0.022(2) 0.007(2) 0.0063(17) 0.011(2)
C235 0.043(2) 0.038(2) 0.034(2) 0.0163(19) 0.0091(19) 0.0093(19)
C236 0.037(2) 0.027(2) 0.023(2) 0.0042(17) 0.0030(17) 0.0010(16)

loop_
_atom_type_symbol
_atom_type_description
_atom_type_scat_dispersion_real
_atom_type_scat_dispersion_imag
_atom_type_scat_source
C C 0.0033 0.0016 'International Tables Vol C Tables 4.2.6.8 and 6.1.1.4'
H H 0.0000 0.0000 'International Tables Vol C Tables 4.2.6.8 and 6.1.1.4'
F F 0.0171 0.0103 'International Tables Vol C Tables 4.2.6.8 and 6.1.1.4'
N N 0.0061 0.0033 'International Tables Vol C Tables 4.2.6.8 and 6.1.1.4'
O O 0.0106 0.0060 'International Tables Vol C Tables 4.2.6.8 and 6.1.1.4'
S S 0.1246 0.1234 'International Tables Vol C Tables 4.2.6.8 and 6.1.1.4'

loop_
_geom_angle_atom_site_label_1
_geom_angle_atom_site_label_2
_geom_angle_atom_site_label_3
_geom_angle_site_symmetry_1
_geom_angle_site_symmetry_3
_geom_angle
_geom_angle_publ_flag
C15 S11 C12 . . 93.80(14) ?
N13 C12 C121 . . 113.3(3) ?
N13 C12 S11 . . 105.5(2) ?
C121 C12 S11 . . 112.7(2) ?
N13 C12 H12 . . 108.4 ?
C121 C12 H12 . . 108.4 ?
S11 C12 H12 . . 108.4 ?
C14 N13 C12 . . 119.7(3) ?
C14 N13 C137 . . 121.4(3) ?
C12 N13 C137 . . 118.7(3) ?
O14 C14 N13 . . 124.6(3) ?
O14 C14 C15 . . 122.3(3) ?
N13 C14 C15 . . 113.1(3) ?
C14 C15 S11 . . 107.9(2) ?
C14 C15 H15A . . 110.1 ?
S11 C15 H15A . . 110.1 ?
C14 C15 H15B . . 110.1 ?
S11 C15 H15B . . 110.1 ?
H15A C15 H15B . . 108.4 ?
C126 C121 C122 . . 119.5(3) ?
C126 C121 C12 . . 119.8(3) ?
C122 C121 C12 . . 120.6(3) ?
C123 C122 C121 . . 120.7(3) ?
C123 C122 H122 . . 119.7 ?
C121 C122 H122 . . 119.7 ?
C124 C123 C122 . . 118.0(3) ?
C124 C123 H123 . . 121.0 ?
C122 C123 H123 . . 121.0 ?
F124 C124 C123 . . 118.3(3) ?
F124 C124 C125 . . 118.2(3) ?
C123 C124 C125 . . 123.5(3) ?
C124 C125 C126 . . 117.7(3) ?
C124 C125 H125 . . 121.1 ?
C126 C125 H125 . . 121.1 ?
C125 C126 C121 . . 120.7(3) ?
C125 C126 H126 . . 119.7 ?
C121 C126 H126 . . 119.7 ?
N13 C137 C131 . . 111.6(3) ?
N13 C137 H13A . . 109.3 ?
C131 C137 H13A . . 109.3 ?
N13 C137 H13B . . 109.3 ?
C131 C137 H13B . . 109.3 ?
H13A C137 H13B . . 108.0 ?
C136 C131 C132 . . 118.8(3) ?
C136 C131 C137 . . 120.1(3) ?
C132 C131 C137 . . 121.0(3) ?
C133 C132 C131 . . 120.0(3) ?
C133 C132 H132 . . 120.0 ?
C131 C132 H132 . . 120.0 ?
C134 C133 C132 . . 120.3(3) ?
C134 C133 H133 . . 119.8 ?
C132 C133 H133 . . 119.8 ?
C133 C134 C135 . . 120.0(3) ?
C133 C134 H134 . . 120.0 ?
C135 C134 H134 . . 120.0 ?
C136 C135 C134 . . 119.4(3) ?
C136 C135 H135 . . 120.3 ?
C134 C135 H135 . . 120.3 ?
C135 C136 C131 . . 121.5(3) ?
C135 C136 H136 . . 119.2 ?
C131 C136 H136 . . 119.2 ?
C25 S21 C22 . . 92.78(15) ?
N23 C22 C221 . . 114.6(3) ?
N23 C22 S21 . . 104.9(2) ?
C221 C22 S21 . . 111.9(2) ?
N23 C22 H22 . . 108.4 ?
C221 C22 H22 . . 108.4 ?
S21 C22 H22 . . 108.4 ?
C24 N23 C22 . . 119.0(3) ?
C24 N23 C237 . . 121.0(3) ?
C22 N23 C237 . . 119.9(3) ?
O24 C24 N23 . . 124.5(3) ?
O24 C24 C25 . . 123.3(3) ?
N23 C24 C25 . . 112.2(3) ?
C24 C25 S21 . . 107.2(2) ?
C24 C25 H25A . . 110.3 ?
S21 C25 H25A . . 110.3 ?
C24 C25 H25B . . 110.3 ?
S21 C25 H25B . . 110.3 ?
H25A C25 H25B . . 108.5 ?
C222 C221 C226 . . 118.6(3) ?
C222 C221 C22 . . 123.1(3) ?
C226 C221 C22 . . 118.3(3) ?
C221 C222 C223 . . 121.0(3) ?
C221 C222 H222 . . 119.5 ?
C223 C222 H222 . . 119.5 ?
C224 C223 C222 . . 117.9(3) ?
C224 C223 H223 . . 121.0 ?
C222 C223 H223 . . 121.0 ?
C225 C224 F224 . . 118.6(3) ?
C225 C224 C223 . . 123.0(3) ?
F224 C224 C223 . . 118.3(3) ?
C224 C225 C226 . . 118.2(3) ?
C224 C225 H225 . . 120.9 ?
C226 C225 H225 . . 120.9 ?
C225 C226 C221 . . 121.2(3) ?
C225 C226 H226 . . 119.4 ?
C221 C226 H226 . . 119.4 ?
N23 C237 C231 . . 113.9(3) ?
N23 C237 H23A . . 108.8 ?
C231 C237 H23A . . 108.8 ?
N23 C237 H23B . . 108.8 ?
C231 C237 H23B . . 108.8 ?
H23A C237 H23B . . 107.7 ?
C232 C231 C236 . . 118.6(3) ?
C232 C231 C237 . . 120.6(3) ?
C236 C231 C237 . . 120.7(3) ?
C231 C232 C233 . . 120.7(3) ?
C231 C232 H232 . . 119.7 ?
C233 C232 H232 . . 119.7 ?
C234 C233 C232 . . 120.1(4) ?
C234 C233 H233 . . 120.0 ?
C232 C233 H233 . . 120.0 ?
C233 C234 C235 . . 120.0(4) ?
C233 C234 H234 . . 120.0 ?
C235 C234 H234 . . 120.0 ?
C234 C235 C236 . . 120.1(4) ?
C234 C235 H235 . . 120.0 ?
C236 C235 H235 . . 120.0 ?
C235 C236 C231 . . 120.6(3) ?
C235 C236 H236 . . 119.7 ?
C231 C236 H236 . . 119.7 ?

loop_
_geom_bond_atom_site_label_1
_geom_bond_atom_site_label_2
_geom_bond_site_symmetry_2
_geom_bond_distance
_geom_bond_publ_flag
S11 C15 . 1.806(3) ?
S11 C12 . 1.835(3) ?
C12 N13 . 1.452(4) ?
C12 C121 . 1.506(4) ?
C12 H12 . 1.0000 ?
N13 C14 . 1.350(4) ?
N13 C137 . 1.466(4) ?
C14 O14 . 1.230(4) ?
C14 C15 . 1.498(4) ?
C15 H15A . 0.9900 ?
C15 H15B . 0.9900 ?
C121 C126 . 1.384(4) ?
C121 C122 . 1.388(4) ?
C122 C123 . 1.375(4) ?
C122 H122 . 0.9500 ?
C123 C124 . 1.370(5) ?
C123 H123 . 0.9500 ?
C124 F124 . 1.364(4) ?
C124 C125 . 1.372(5) ?
C125 C126 . 1.382(4) ?
C125 H125 . 0.9500 ?
C126 H126 . 0.9500 ?
C137 C131 . 1.507(4) ?
C137 H13A . 0.9900 ?
C137 H13B . 0.9900 ?
C131 C136 . 1.383(4) ?
C131 C132 . 1.392(4) ?
C132 C133 . 1.391(5) ?
C132 H132 . 0.9500 ?
C133 C134 . 1.381(5) ?
C133 H133 . 0.9500 ?
C134 C135 . 1.385(5) ?
C134 H134 . 0.9500 ?
C135 C136 . 1.380(5) ?
C135 H135 . 0.9500 ?
C136 H136 . 0.9500 ?
S21 C25 . 1.803(3) ?
S21 C22 . 1.836(3) ?
C22 N23 . 1.449(4) ?
C22 C221 . 1.521(4) ?
C22 H22 . 1.0000 ?
N23 C24 . 1.355(4) ?
N23 C237 . 1.472(4) ?
C24 O24 . 1.220(4) ?
C24 C25 . 1.511(4) ?
C25 H25A . 0.9900 ?
C25 H25B . 0.9900 ?
C221 C222 . 1.380(4) ?
C221 C226 . 1.385(4) ?
C222 C223 . 1.392(4) ?
C222 H222 . 0.9500 ?
C223 C224 . 1.368(5) ?
C223 H223 . 0.9500 ?
C224 C225 . 1.361(5) ?
C224 F224 . 1.366(4) ?
C225 C226 . 1.384(4) ?
C225 H225 . 0.9500 ?
C226 H226 . 0.9500 ?
C237 C231 . 1.506(4) ?
C237 H23A . 0.9900 ?
C237 H23B . 0.9900 ?
C231 C232 . 1.384(4) ?
C231 C236 . 1.391(4) ?
C232 C233 . 1.390(5) ?
C232 H232 . 0.9500 ?
C233 C234 . 1.370(5) ?
C233 H233 . 0.9500 ?
C234 C235 . 1.382(5) ?
C234 H234 . 0.9500 ?
C235 C236 . 1.383(5) ?
C235 H235 . 0.9500 ?
C236 H236 . 0.9500 ?

loop_
_geom_hbond_atom_site_label_D
_geom_hbond_atom_site_label_H
_geom_hbond_atom_site_label_A
_geom_hbond_site_symmetry_A
_geom_hbond_distance_DH
_geom_hbond_distance_HA
_geom_hbond_distance_DA
_geom_hbond_angle_DHA
_geom_hbond_publ_flag
C126 H126 O24 1_655 0.95 2.56 3.193(4) 125 y
C226 H226 O14 . 0.95 2.49 3.354(4) 151 y
C137 H13B F124 2_656 0.99 2.36 3.175(4) 139 no

loop_
_geom_torsion_atom_site_label_1
_geom_torsion_atom_site_label_2
_geom_torsion_atom_site_label_3
_geom_torsion_atom_site_label_4
_geom_torsion_site_symmetry_1
_geom_torsion_site_symmetry_2
_geom_torsion_site_symmetry_3
_geom_torsion_site_symmetry_4
_geom_torsion
_geom_torsion_publ_flag
C15 S11 C12 N13 . . . . -1.8(2) ?
C15 S11 C12 C121 . . . . 122.2(2) ?
C121 C12 N13 C14 . . . . -123.5(3) ?
S11 C12 N13 C14 . . . . 0.2(3) ?
C121 C12 N13 C137 . . . . 62.9(3) ?
S11 C12 N13 C137 . . . . -173.4(2) ?
C12 N13 C14 O14 . . . . -177.6(3) ?
C137 N13 C14 O14 . . . . -4.2(5) ?
C12 N13 C14 C15 . . . . 2.0(4) ?
C137 N13 C14 C15 . . . . 175.5(3) ?
O14 C14 C15 S11 . . . . 176.4(3) ?
N13 C14 C15 S11 . . . . -3.2(3) ?
C12 S11 C15 C14 . . . . 2.9(2) ?
N13 C12 C121 C126 . . . . -133.1(3) ?
S11 C12 C121 C126 . . . . 107.3(3) ?
N13 C12 C121 C122 . . . . 49.3(4) ?
S11 C12 C121 C122 . . . . -70.4(3) ?
C126 C121 C122 C123 . . . . -0.1(5) ?
C12 C121 C122 C123 . . . . 177.6(3) ?
C121 C122 C123 C124 . . . . -0.2(5) ?
C122 C123 C124 F124 . . . . -179.3(3) ?
C122 C123 C124 C125 . . . . 0.0(5) ?
F124 C124 C125 C126 . . . . 179.9(3) ?
C123 C124 C125 C126 . . . . 0.6(5) ?
C124 C125 C126 C121 . . . . -0.9(5) ?
C122 C121 C126 C125 . . . . 0.7(5) ?
C12 C121 C126 C125 . . . . -177.0(3) ?
C14 N13 C137 C131 . . . . -102.7(3) ?
C12 N13 C137 C131 . . . . 70.8(4) ?
N13 C137 C131 C136 . . . . 76.6(4) ?
N13 C137 C131 C132 . . . . -99.8(3) ?
C136 C131 C132 C133 . . . . -0.5(5) ?
C137 C131 C132 C133 . . . . 175.9(3) ?
C131 C132 C133 C134 . . . . 0.1(5) ?
C132 C133 C134 C135 . . . . 0.5(5) ?
C133 C134 C135 C136 . . . . -0.8(5) ?
C134 C135 C136 C131 . . . . 0.5(5) ?
C132 C131 C136 C135 . . . . 0.2(5) ?
C137 C131 C136 C135 . . . . -176.2(3) ?
C25 S21 C22 N23 . . . . 17.6(2) ?
C25 S21 C22 C221 . . . . -107.3(2) ?
C221 C22 N23 C24 . . . . 108.0(3) ?
S21 C22 N23 C24 . . . . -15.1(3) ?
C221 C22 N23 C237 . . . . -74.4(4) ?
S21 C22 N23 C237 . . . . 162.5(2) ?
C22 N23 C24 O24 . . . . -177.1(3) ?
C237 N23 C24 O24 . . . . 5.4(5) ?
C22 N23 C24 C25 . . . . 3.0(4) ?
C237 N23 C24 C25 . . . . -174.6(3) ?
O24 C24 C25 S21 . . . . -168.9(3) ?
N23 C24 C25 S21 . . . . 11.1(3) ?
C22 S21 C25 C24 . . . . -16.5(2) ?
N23 C22 C221 C222 . . . . -5.6(4) ?
S21 C22 C221 C222 . . . . 113.7(3) ?
N23 C22 C221 C226 . . . . 174.9(3) ?
S21 C22 C221 C226 . . . . -65.8(3) ?
C226 C221 C222 C223 . . . . -0.2(5) ?
C22 C221 C222 C223 . . . . -179.6(3) ?
C221 C222 C223 C224 . . . . 0.3(5) ?
C222 C223 C224 C225 . . . . 0.6(5) ?
C222 C223 C224 F224 . . . . 179.4(3) ?
F224 C224 C225 C226 . . . . 179.7(3) ?
C223 C224 C225 C226 . . . . -1.5(5) ?
C224 C225 C226 C221 . . . . 1.6(5) ?
C222 C221 C226 C225 . . . . -0.8(5) ?
C22 C221 C226 C225 . . . . 178.7(3) ?
C24 N23 C237 C231 . . . . 93.0(3) ?
C22 N23 C237 C231 . . . . -84.5(3) ?
N23 C237 C231 C232 . . . . 128.0(3) ?
N23 C237 C231 C236 . . . . -54.4(4) ?
C236 C231 C232 C233 . . . . -0.1(5) ?
C237 C231 C232 C233 . . . . 177.5(3) ?
C231 C232 C233 C234 . . . . 0.0(5) ?
C232 C233 C234 C235 . . . . 0.0(5) ?
C233 C234 C235 C236 . . . . 0.2(5) ?
C234 C235 C236 C231 . . . . -0.3(5) ?
C232 C231 C236 C235 . . . . 0.3(5) ?
C237 C231 C236 C235 . . . . -177.3(3) ?
